data_1509435
loop_
_publ_author_name
'Toda, K.'
'Sato, M.'
'Suzuki, T.'

_publ_section_title
;
 Synthesis and high ionic conductivity of new layered perovskite
 compounds, Ag La Ta2 O7 and Ag Ca2 Ta3 O10
;
_journal_name_full 'Solid State Ionics'
_journal_page_first 177
_journal_page_last 181
_journal_paper_doi 10.1016/S0167-2738(96)00518-8
_journal_volume 93
_journal_year 1997
_chemical_formula_sum 'Ag La O7 Ta2'
_chemical_name_systematic 'Ag La (Ta2 O7)'
_space_group_IT_number 139
_symmetry_space_group_name_Hall '-I 4 2'
_symmetry_space_group_name_H-M 'I 4/m m m'
_cell_angle_alpha 90
_cell_angle_beta 90
_cell_angle_gamma 90
_cell_formula_units_Z 2
_cell_length_a 3.894
_cell_length_b 3.894
_cell_length_c 21.564
_cell_volume 326.980
_citation_journal_id_ASTM SSIOD3
_cod_data_source_file silver1-2_390.cif
_cod_data_source_block Ag1La1O7Ta2
_cod_original_cell_volume 326.98
_cod_original_formula_sum 'Ag1 La1 O7 Ta2'
_cod_database_code 1509435

loop_
_symmetry_equiv_pos_as_xyz
x,y,z
-y,x,z
-x,-y,z
y,-x,z
x,-y,-z
y,x,-z
-x,y,-z
-y,-x,-z
-x,-y,-z
y,-x,-z
x,y,-z
-y,x,-z
-x,y,z
-y,-x,z
x,-y,z
y,x,z
x+1/2,y+1/2,z+1/2
-y+1/2,x+1/2,z+1/2
-x+1/2,-y+1/2,z+1/2
y+1/2,-x+1/2,z+1/2
x+1/2,-y+1/2,-z+1/2
y+1/2,x+1/2,-z+1/2
-x+1/2,y+1/2,-z+1/2
-y+1/2,-x+1/2,-z+1/2
-x+1/2,-y+1/2,-z+1/2
y+1/2,-x+1/2,-z+1/2
x+1/2,y+1/2,-z+1/2
-y+1/2,x+1/2,-z+1/2
-x+1/2,y+1/2,z+1/2
-y+1/2,-x+1/2,z+1/2
x+1/2,-y+1/2,z+1/2
y+1/2,x+1/2,z+1/2

loop_
_atom_site_label
_atom_site_type_symbol
_atom_site_fract_x
_atom_site_fract_y
_atom_site_fract_z
_atom_site_occupancy
_atom_site_U_iso_or_equiv
O1 O-2 0 0 0.5 1 0.0
Ta1 Ta+5 0 0 0.398 1 0.0
La1 La+3 0 0 0 1 0.0
O3 O-2 0 0 0.315 1 0.0
Ag1 Ag+1 0 0.5 0.25 0.5 0.0
O2 O-2 0 0.5 0.088 1 0.0
